data_4027300
loop_
_publ_author_name
'Teresa Varea'
'Ana Alcalde'
'Carolina L\'opez de Dicastillo'
'Carmen Ram\'irez de Arellano'
'Fernando P. Coss\'io'
'Gregorio Asensio'

_publ_section_title
;
 Selective "One-Pot" Synthesis of Functionalized Cyclopentenones
;
_journal_name_full 'Journal of Organic Chemistry'
_journal_page_first 6327
_journal_page_last 6331
_journal_paper_doi 10.1021/jo300806y
_journal_volume 77
_journal_year 2012
_chemical_formula_sum 'C14 H22 O4'
_chemical_formula_weight 254.32
_chemical_name_systematic
; 
 ? 
;
_space_group_IT_number 2
_symmetry_cell_setting triclinic
_symmetry_space_group_name_Hall '-P 1'
_symmetry_space_group_name_H-M 'P -1'
_atom_sites_solution_hydrogens geom
_atom_sites_solution_primary direct
_atom_sites_solution_secondary difmap
_audit_creation_method SHELXL-97
_cell_angle_alpha 65.48(3)
_cell_angle_beta 86.54(3)
_cell_angle_gamma 75.41(3)
_cell_formula_units_Z 2
_cell_length_a 8.4511(17)
_cell_length_b 9.7010(19)
_cell_length_c 9.863(2)
_cell_measurement_reflns_used 4028
_cell_measurement_temperature 150(2)
_cell_measurement_theta_max 30.034
_cell_measurement_theta_min 0.998
_cell_volume 711.1(3)
_computing_cell_refinement 'HKL Scalepack (Otwinowski & Minor 1997)'
_computing_data_collection 'Collect (Nonius BV, 1997-2000)'
_computing_data_reduction 'HKL Scalepack (Otwinowski & Minor 1997)'
_computing_molecular_graphics 'SHELXTL v6.14 (Bruker, 2000-2003)'
_computing_publication_material 'SHELXL-97 (Sheldrick, 1997)'
_computing_structure_refinement 'SHELXL-97 (Sheldrick, 1997)'
_computing_structure_solution 'SHELXS-97 (Sheldrick, 1990)'
_diffrn_ambient_temperature 150(2)
_diffrn_detector_area_resol_mean 9
_diffrn_measured_fraction_theta_full 0.991
_diffrn_measured_fraction_theta_max 0.991
_diffrn_measurement_device_type KappaCCD
_diffrn_measurement_method \w-scans
_diffrn_radiation_monochromator graphite
_diffrn_radiation_source 'fine-focus sealed tube'
_diffrn_radiation_type MoK\a
_diffrn_radiation_wavelength 0.71073
_diffrn_reflns_av_R_equivalents 0.0218
_diffrn_reflns_av_sigmaI/netI 0.0336
_diffrn_reflns_limit_h_max 11
_diffrn_reflns_limit_h_min -11
_diffrn_reflns_limit_k_max 13
_diffrn_reflns_limit_k_min -13
_diffrn_reflns_limit_l_max 13
_diffrn_reflns_limit_l_min -13
_diffrn_reflns_number 7972
_diffrn_reflns_theta_full 30.03
_diffrn_reflns_theta_max 30.03
_diffrn_reflns_theta_min 5.15
_exptl_absorpt_coefficient_mu 0.086
_exptl_absorpt_correction_type none
_exptl_crystal_colour colourless
_exptl_crystal_density_diffrn 1.188
_exptl_crystal_description block
_exptl_crystal_F_000 276
_exptl_crystal_size_max 0.32
_exptl_crystal_size_mid 0.20
_exptl_crystal_size_min 0.08
_refine_diff_density_max 0.343
_refine_diff_density_min -0.196
_refine_diff_density_rms 0.038
_refine_ls_extinction_method none
_refine_ls_goodness_of_fit_ref 1.033
_refine_ls_hydrogen_treatment constr
_refine_ls_matrix_type full
_refine_ls_number_parameters 169
_refine_ls_number_reflns 4110
_refine_ls_number_restraints 0
_refine_ls_restrained_S_all 1.033
_refine_ls_R_factor_all 0.0572
_refine_ls_R_factor_gt 0.0394
_refine_ls_shift/su_max 0.001
_refine_ls_shift/su_mean 0.000
_refine_ls_structure_factor_coef Fsqd
_refine_ls_weighting_details 'calc w=1/[\s^2^(Fo^2^)+(0.0420P)^2^+0.1555P] where P=(Fo^2^+2Fc^2^)/3'
_refine_ls_weighting_scheme calc
_refine_ls_wR_factor_gt 0.0928
_refine_ls_wR_factor_ref 0.1009
_reflns_number_gt 3182
_reflns_number_total 4110
_reflns_threshold_expression >2sigma(I)
_cod_data_source_file jo300806y_si_002.cif
_cod_data_source_block ascl08a
_cod_original_cell_volume 711.1(2)
_cod_database_code 4027300

loop_
_symmetry_equiv_pos_as_xyz
'x, y, z'
'-x, -y, -z'

loop_
_atom_site_label
_atom_site_type_symbol
_atom_site_fract_x
_atom_site_fract_y
_atom_site_fract_z
_atom_site_U_iso_or_equiv
_atom_site_adp_type
_atom_site_occupancy
_atom_site_symmetry_multiplicity
_atom_site_calc_flag
_atom_site_refinement_flags
O1 O 0.41481(11) 0.57696(10) 0.82875(9) 0.0353(2) Uani 1 1 d .
O2 O 0.42387(9) 0.27594(9) 1.07181(8) 0.02667(17) Uani 1 1 d .
H2 H 0.4708 0.3417 1.0742 0.040 Uiso 1 1 calc R
O3 O 0.19483(9) 0.13617(8) 0.96226(8) 0.02398(16) Uani 1 1 d .
O4 O 0.16510(8) 0.29607(8) 0.64519(8) 0.02266(16) Uani 1 1 d .
C1 C 0.34706(12) 0.48313(12) 0.81905(11) 0.0231(2) Uani 1 1 d .
C2 C 0.34091(12) 0.33427(12) 0.93839(11) 0.0211(2) Uani 1 1 d .
C3 C 0.23951(12) 0.27038(11) 0.89433(11) 0.02016(19) Uani 1 1 d .
C4 C 0.16056(12) 0.37645(11) 0.73944(10) 0.02012(19) Uani 1 1 d .
C5 C 0.25920(12) 0.50440(12) 0.67996(11) 0.0227(2) Uani 1 1 d .
H3 H 0.3444 0.4746 0.6154 0.027 Uiso 1 1 calc R
C6 C 0.16497(15) 0.67285(13) 0.58902(13) 0.0327(3) Uani 1 1 d .
H6A H 0.0819 0.7069 0.6500 0.049 Uiso 1 1 calc R
H6B H 0.1115 0.6793 0.5004 0.049 Uiso 1 1 calc R
H6C H 0.2409 0.7407 0.5582 0.049 Uiso 1 1 calc R
C7 C -0.01991(12) 0.44606(12) 0.74320(12) 0.0237(2) Uani 1 1 d .
H7 H -0.0812 0.4961 0.6505 0.028 Uiso 1 1 calc R
C8 C -0.10094(14) 0.44454(13) 0.86176(13) 0.0307(2) Uani 1 1 d .
H8A H -0.0453 0.3960 0.9572 0.037 Uiso 1 1 calc R
H8B H -0.2151 0.4920 0.8520 0.037 Uiso 1 1 calc R
C9 C 0.31760(13) 0.19065(13) 0.63973(12) 0.0285(2) Uani 1 1 d .
H9 H 0.3992 0.1810 0.7145 0.034 Uiso 1 1 calc R
C10 C 0.28405(18) 0.03279(15) 0.67935(15) 0.0416(3) Uani 1 1 d .
H10A H 0.2399 -0.0037 0.7788 0.062 Uiso 1 1 calc R
H10B H 0.3861 -0.0424 0.6790 0.062 Uiso 1 1 calc R
H10C H 0.2043 0.0421 0.6059 0.062 Uiso 1 1 calc R
C11 C 0.38252(16) 0.25382(17) 0.48453(15) 0.0404(3) Uani 1 1 d .
H11A H 0.3045 0.2594 0.4117 0.061 Uiso 1 1 calc R
H11B H 0.4881 0.1842 0.4821 0.061 Uiso 1 1 calc R
H11C H 0.3969 0.3586 0.4597 0.061 Uiso 1 1 calc R
C12 C 0.25752(14) 0.03022(12) 1.11550(11) 0.0266(2) Uani 1 1 d .
H12 H 0.3759 0.0255 1.1266 0.032 Uiso 1 1 calc R
C13 C 0.16091(18) 0.08930(16) 1.22254(14) 0.0399(3) Uani 1 1 d .
H13A H 0.1717 0.1948 1.2000 0.060 Uiso 1 1 calc R
H13B H 0.2030 0.0192 1.3249 0.060 Uiso 1 1 calc R
H13C H 0.0453 0.0924 1.2123 0.060 Uiso 1 1 calc R
C14 C 0.23901(16) -0.12809(13) 1.13559(14) 0.0352(3) Uani 1 1 d .
H14A H 0.1230 -0.1226 1.1236 0.053 Uiso 1 1 calc R
H14B H 0.2816 -0.2059 1.2356 0.053 Uiso 1 1 calc R
H14C H 0.3005 -0.1583 1.0606 0.053 Uiso 1 1 calc R

loop_
_atom_site_aniso_label
_atom_site_aniso_U_11
_atom_site_aniso_U_22
_atom_site_aniso_U_33
_atom_site_aniso_U_23
_atom_site_aniso_U_13
_atom_site_aniso_U_12
O1 0.0482(5) 0.0348(4) 0.0277(4) -0.0079(3) -0.0070(3) -0.0252(4)
O2 0.0324(4) 0.0259(4) 0.0229(4) -0.0073(3) -0.0082(3) -0.0119(3)
O3 0.0283(4) 0.0215(3) 0.0233(3) -0.0076(3) -0.0026(3) -0.0102(3)
O4 0.0211(3) 0.0259(4) 0.0254(4) -0.0159(3) -0.0037(3) -0.0028(3)
C1 0.0234(5) 0.0262(5) 0.0223(5) -0.0103(4) -0.0008(4) -0.0098(4)
C2 0.0212(5) 0.0229(4) 0.0203(4) -0.0095(4) -0.0023(3) -0.0058(4)
C3 0.0203(4) 0.0206(4) 0.0212(4) -0.0098(4) 0.0008(3) -0.0056(4)
C4 0.0211(5) 0.0220(4) 0.0207(4) -0.0113(4) -0.0010(3) -0.0064(4)
C5 0.0247(5) 0.0260(5) 0.0199(4) -0.0092(4) -0.0008(4) -0.0106(4)
C6 0.0397(6) 0.0260(5) 0.0292(5) -0.0041(4) -0.0085(5) -0.0135(5)
C7 0.0226(5) 0.0223(5) 0.0285(5) -0.0127(4) -0.0030(4) -0.0045(4)
C8 0.0265(5) 0.0300(5) 0.0367(6) -0.0165(5) 0.0028(4) -0.0044(4)
C9 0.0238(5) 0.0336(6) 0.0293(5) -0.0190(5) -0.0053(4) 0.0026(4)
C10 0.0575(8) 0.0299(6) 0.0374(6) -0.0194(5) -0.0039(6) 0.0006(6)
C11 0.0350(6) 0.0528(8) 0.0408(7) -0.0294(6) 0.0087(5) -0.0074(6)
C12 0.0321(6) 0.0232(5) 0.0227(5) -0.0054(4) -0.0039(4) -0.0100(4)
C13 0.0589(8) 0.0383(6) 0.0298(6) -0.0158(5) 0.0102(5) -0.0232(6)
C14 0.0449(7) 0.0240(5) 0.0359(6) -0.0088(5) -0.0008(5) -0.0130(5)

loop_
_atom_type_symbol
_atom_type_description
_atom_type_scat_dispersion_real
_atom_type_scat_dispersion_imag
_atom_type_scat_source
C C 0.0033 0.0016 'International Tables Vol C Tables 4.2.6.8 and 6.1.1.4'
H H 0.0000 0.0000 'International Tables Vol C Tables 4.2.6.8 and 6.1.1.4'
O O 0.0106 0.0060 'International Tables Vol C Tables 4.2.6.8 and 6.1.1.4'

loop_
_geom_angle_atom_site_label_1
_geom_angle_atom_site_label_2
_geom_angle_atom_site_label_3
_geom_angle
C3 O3 C12 119.34(8)
C4 O4 C9 118.06(8)
O1 C1 C2 125.22(9)
O1 C1 C5 125.22(9)
C2 C1 C5 109.55(9)
O2 C2 C3 127.97(9)
O2 C2 C1 122.82(9)
C3 C2 C1 109.20(9)
O3 C3 C2 132.21(9)
O3 C3 C4 115.44(8)
C2 C3 C4 112.32(9)
O4 C4 C7 103.37(8)
O4 C4 C3 113.36(8)
C7 C4 C3 112.39(9)
O4 C4 C5 113.13(8)
C7 C4 C5 111.91(8)
C3 C4 C5 103.01(8)
C1 C5 C6 113.28(9)
C1 C5 C4 103.38(8)
C6 C5 C4 117.75(9)
C8 C7 C4 126.65(10)
O4 C9 C10 107.47(10)
O4 C9 C11 109.59(10)
C10 C9 C11 111.34(10)
O3 C12 C13 109.27(10)
O3 C12 C14 105.01(9)
C13 C12 C14 113.13(10)

loop_
_geom_bond_atom_site_label_1
_geom_bond_atom_site_label_2
_geom_bond_distance
O1 C1 1.2275(12)
O2 C2 1.3554(12)
O3 C3 1.3341(13)
O3 C12 1.4679(14)
O4 C4 1.4339(12)
O4 C9 1.4433(13)
C1 C2 1.4469(15)
C1 C5 1.5123(14)
C2 C3 1.3577(13)
C3 C4 1.5200(15)
C4 C7 1.5095(15)
C4 C5 1.5613(14)
C5 C6 1.5243(17)
C7 C8 1.3155(16)
C9 C10 1.5122(18)
C9 C11 1.5196(18)
C12 C13 1.5074(17)
C12 C14 1.5123(15)

loop_
_geom_hbond_atom_site_label_D
_geom_hbond_atom_site_label_H
_geom_hbond_atom_site_label_A
_geom_hbond_distance_DH
_geom_hbond_distance_HA
_geom_hbond_distance_DA
_geom_hbond_angle_DHA
_geom_hbond_site_symmetry_A
O2 H2 O1 0.84 1.90 2.6757(12) 153.8 2_667

loop_
_geom_torsion_atom_site_label_1
_geom_torsion_atom_site_label_2
_geom_torsion_atom_site_label_3
_geom_torsion_atom_site_label_4
_geom_torsion
O1 C1 C2 O2 -6.30(17)
C5 C1 C2 O2 172.94(9)
O1 C1 C2 C3 172.47(11)
C5 C1 C2 C3 -8.29(12)
C12 O3 C3 C2 1.59(16)
C12 O3 C3 C4 -176.57(8)
O2 C2 C3 O3 -1.93(19)
C1 C2 C3 O3 179.38(10)
O2 C2 C3 C4 176.27(9)
C1 C2 C3 C4 -2.42(12)
C9 O4 C4 C7 -168.38(8)
C9 O4 C4 C3 -46.44(12)
C9 O4 C4 C5 70.38(11)
O3 C3 C4 O4 -47.39(12)
C2 C3 C4 O4 134.08(9)
O3 C3 C4 C7 69.38(11)
C2 C3 C4 C7 -109.15(10)
O3 C3 C4 C5 -170.00(8)
C2 C3 C4 C5 11.48(11)
O1 C1 C5 C6 -37.37(15)
C2 C1 C5 C6 143.39(10)
O1 C1 C5 C4 -165.93(11)
C2 C1 C5 C4 14.83(11)
O4 C4 C5 C1 -137.90(8)
C7 C4 C5 C1 105.82(10)
C3 C4 C5 C1 -15.13(10)
O4 C4 C5 C6 96.35(11)
C7 C4 C5 C6 -19.93(12)
C3 C4 C5 C6 -140.88(9)
O4 C4 C7 C8 134.87(11)
C3 C4 C7 C8 12.27(14)
C5 C4 C7 C8 -103.08(12)
C4 O4 C9 C10 124.57(10)
C4 O4 C9 C11 -114.29(10)
C3 O3 C12 C13 79.18(11)
C3 O3 C12 C14 -159.18(9)
